data_1543432
loop_
_publ_author_name
'Zhu, Bo'
'Qiu, Shuai'
'Li, Jiangtao'
'Coote, Michelle L.'
'Lee, Richmond'
'Jiang, Zhiyong'

_publ_section_title
;
 Asymmetric [4 + 2] annulation of 5H-thiazol-4-ones with a chiral
 dipeptide-based Br\/onsted base catalyst
;
_journal_issue 9
_journal_name_full 'Chem. Sci.'
_journal_page_first 6060
_journal_paper_doi 10.1039/C6SC02039A
_journal_volume 7
_journal_year 2016
_chemical_absolute_configuration ad
_chemical_formula_moiety 'C21 H17 N3 O3 S'
_chemical_formula_sum 'C21 H17 N3 O3 S'
_chemical_formula_weight 391.44
_chemical_name_systematic
;
 ? 
;
_space_group_crystal_system monoclinic
_space_group_IT_number 5
_space_group_name_Hall 'C 2y'
_space_group_name_H-M_alt 'C 1 2 1'
_symmetry_space_group_name_Hall 'C 2y'
_symmetry_space_group_name_H-M 'C 1 2 1'
_atom_sites_solution_hydrogens geom
_atom_sites_solution_primary iterative
_atom_sites_solution_secondary difmap
_audit_creation_date 2015-01-20
_audit_creation_method
;
Olex2 1.2
(compiled 2015.01.12 svn.r3133 for OlexSys, GUI svn.r4987)
;
_audit_update_record
;
2015-08-19 deposited with the CCDC.
2016-06-09 downloaded from the CCDC.
;
_cell_angle_alpha 90.00
_cell_angle_beta 96.738(2)
_cell_angle_gamma 90.00
_cell_formula_units_Z 16
_cell_length_a 18.9522(4)
_cell_length_b 12.8653(2)
_cell_length_c 33.3636(10)
_cell_measurement_reflns_used 4597
_cell_measurement_temperature 291(2)
_cell_measurement_theta_max 72.1190
_cell_measurement_theta_min 4.1580
_cell_volume 8078.7(3)
_computing_cell_refinement
;
CrysAlisPro, Agilent Technologies,
Version 1.171.36.32 (release 02-08-2013 CrysAlis171 .NET)
(compiled Aug  2 2013,16:46:58)
;
_computing_data_collection
;
CrysAlisPro, Agilent Technologies,
Version 1.171.36.32 (release 02-08-2013 CrysAlis171 .NET)
(compiled Aug  2 2013,16:46:58)
;
_computing_data_reduction
;
CrysAlisPro, Agilent Technologies,
Version 1.171.36.32 (release 02-08-2013 CrysAlis171 .NET)
(compiled Aug  2 2013,16:46:58)
;
_computing_molecular_graphics 'Olex2 (Dolomanov et al., 2009)'
_computing_publication_material 'Olex2 (Dolomanov et al., 2009)'
_computing_structure_refinement 'ShelXL (Sheldrick, 2008)'
_computing_structure_solution
;
Superflip (Palatinus & Chapuis, 2007;Palatinus & van der Lee, 2008;
Palatinus et al., 2012)
;
_diffrn_ambient_temperature 291.15
_diffrn_detector_area_resol_mean 16.2312
_diffrn_measured_fraction_theta_full 0.976
_diffrn_measured_fraction_theta_max 0.976
_diffrn_measurement_details
;
  1 omega    9.00   42.00   0.5000    1.5000
omega____ theta____ kappa____ phi______ frames
    -        0.0000  -99.0000   60.0000 66

  2 omega   16.00   65.00   0.5000    1.5000
omega____ theta____ kappa____ phi______ frames
    -        0.0000   57.0000    0.0000 98

  3 omega  -60.00  -32.00   0.5000    1.5000
omega____ theta____ kappa____ phi______ frames
    -        0.0000  178.0000  -90.0000 56

  4 omega   55.00  122.00   0.5000   15.0000
omega____ theta____ kappa____ phi______ frames
    -       56.0000   57.0000   60.0000 134

  5 omega   19.00   86.00   0.5000   15.0000
omega____ theta____ kappa____ phi______ frames
    -       56.0000  -77.0000    0.0000 134

  6 omega   88.00  117.00   0.5000   15.0000
omega____ theta____ kappa____ phi______ frames
    -       56.0000   57.0000  -60.0000 58

  7 omega   61.00  115.00   0.5000   15.0000
omega____ theta____ kappa____ phi______ frames
    -       56.0000   57.0000 -180.0000 108

  8 omega   -4.00   92.00   0.5000   15.0000
omega____ theta____ kappa____ phi______ frames
    -       56.0000  -99.0000  150.0000 192

  9 omega   43.00   71.00   0.5000   27.0000
omega____ theta____ kappa____ phi______ frames
    -      112.0000  -94.0000  -60.0000 56

 10 omega   57.00  105.00   0.5000   27.0000
omega____ theta____ kappa____ phi______ frames
    -      112.0000  -94.0000 -120.0000 96

 11 omega   55.00   90.00   0.5000   27.0000
omega____ theta____ kappa____ phi______ frames
    -      112.0000  -30.0000   30.0000 70

 12 omega   90.00  176.00   0.5000   27.0000
omega____ theta____ kappa____ phi______ frames
    -      112.0000   45.0000  -60.0000 172

 13 omega   40.00   90.00   0.5000   27.0000
omega____ theta____ kappa____ phi______ frames
    -      112.0000  -30.0000  120.0000 100

 14 omega   43.00   76.00   0.5000   27.0000
omega____ theta____ kappa____ phi______ frames
    -      112.0000  -45.0000   30.0000 66

 15 omega   41.00   98.00   0.5000   27.0000
omega____ theta____ kappa____ phi______ frames
    -      112.0000  -45.0000 -180.0000 114

 16 omega  118.00  178.00   0.5000   27.0000
omega____ theta____ kappa____ phi______ frames
    -      112.0000  111.0000   90.0000 120

 17 omega   42.00   75.00   0.5000   27.0000
omega____ theta____ kappa____ phi______ frames
    -      112.0000  -30.0000 -180.0000 66

 18 omega   62.00  156.00   0.5000   27.0000
omega____ theta____ kappa____ phi______ frames
    -      112.0000   15.0000   60.0000 188

 19 omega  -77.00  -52.00   0.5000    1.5000
omega____ theta____ kappa____ phi______ frames
    -        0.0000  178.0000 -180.0000 50
;
_diffrn_measurement_device_type 'Xcalibur, Eos, Gemini'
_diffrn_measurement_method '\w scans'
_diffrn_orient_matrix_UB_11 -0.0635675000
_diffrn_orient_matrix_UB_12 -0.0071658000
_diffrn_orient_matrix_UB_13 0.0247048000
_diffrn_orient_matrix_UB_21 0.0500769000
_diffrn_orient_matrix_UB_22 -0.0365663000
_diffrn_orient_matrix_UB_23 0.0370395000
_diffrn_orient_matrix_UB_31 0.0121604000
_diffrn_orient_matrix_UB_32 0.1137795000
_diffrn_orient_matrix_UB_33 0.0134794000
_diffrn_radiation_monochromator graphite
_diffrn_radiation_type CuK\a
_diffrn_radiation_wavelength 1.54184
_diffrn_reflns_av_R_equivalents 0.0271
_diffrn_reflns_av_unetI/netI 0.0401
_diffrn_reflns_limit_h_max 23
_diffrn_reflns_limit_h_min -22
_diffrn_reflns_limit_k_max 15
_diffrn_reflns_limit_k_min -12
_diffrn_reflns_limit_l_max 40
_diffrn_reflns_limit_l_min -40
_diffrn_reflns_number 16457
_diffrn_reflns_theta_full 72.45
_diffrn_reflns_theta_max 72.45
_diffrn_reflns_theta_min 4.00
_diffrn_source 'Enhance (Cu) X-ray Source'
_exptl_absorpt_coefficient_mu 1.644
_exptl_absorpt_correction_T_max 1.00000
_exptl_absorpt_correction_T_min 0.79262
_exptl_absorpt_correction_type multi-scan
_exptl_absorpt_process_details
;
CrysAlisPro, Agilent Technologies,
Version 1.171.36.32 (release 02-08-2013 CrysAlis171 .NET)
(compiled Aug  2 2013,16:46:58)
Empirical absorption correction using spherical harmonics,
 implemented in SCALE3 ABSPACK scaling algorithm.
;
_exptl_crystal_density_diffrn 1.287
_exptl_crystal_density_method 'not measured'
_exptl_crystal_F_000 3264
_exptl_crystal_size_max 0.15
_exptl_crystal_size_mid 0.1
_exptl_crystal_size_min 0.05
_refine_diff_density_max 0.488
_refine_diff_density_min -0.218
_refine_diff_density_rms 0.050
_refine_ls_abs_structure_details 'Flack H D (1983), Acta Cryst. A39, 876-881'
_refine_ls_abs_structure_Flack 0.029(16)
_refine_ls_extinction_method none
_refine_ls_goodness_of_fit_ref 1.069
_refine_ls_hydrogen_treatment constr
_refine_ls_matrix_type full
_refine_ls_number_parameters 1013
_refine_ls_number_reflns 10564
_refine_ls_number_restraints 1
_refine_ls_restrained_S_all 1.069
_refine_ls_R_factor_all 0.0673
_refine_ls_R_factor_gt 0.0536
_refine_ls_shift/su_max 0.001
_refine_ls_shift/su_mean 0.000
_refine_ls_structure_factor_coef Fsqd
_refine_ls_weighting_details 'calc w=1/[\s^2^(Fo^2^)+(0.0736P)^2^+2.0683P] where P=(Fo^2^+2Fc^2^)/3'
_refine_ls_weighting_scheme calc
_refine_ls_wR_factor_gt 0.1371
_refine_ls_wR_factor_ref 0.1486
_reflns_number_gt 8387
_reflns_number_total 10564
_reflns_threshold_expression >2sigma(I)
_cod_data_source_file c6sc02039a2.cif
_cod_data_source_block qs10050b
_cod_depositor_comments 'Adding full bibliography for 1543432--1543434.cif.'
_cod_database_code 1543432
_chemical_oxdiff_formula C20H20N4O4S1
_reflns_odcompleteness_completeness 99.68
_reflns_odcompleteness_iscentric 1
_reflns_odcompleteness_theta 66.97
_olex2_refinement_description
;
1. Fixed Uiso
 At 1.2 times of:
  All C(H) groups, All N(H) groups
 At 1.5 times of:
  All C(H,H,H) groups
2.a Ternary CH refined with riding coordinates:
 C11(H11), C12(H12), C11B(H11B), C11C(H11C), C12B(H12B), C12C(H12C),
 C11A(H11A), C12A(H12A)
2.b Aromatic/amide H refined with riding coordinates:
 N2(H2), C1(H1), C2(H2A), C3(H3), C4(H4), C7(H7), C8(H8), C17(H17), C18(H18),
 C19(H19), C20(H20), C21(H21), N2B(H2B), N2C(H2C), C1B(H1B), C1C(H1C),
 C2B(H2BA), C2C(H2CA), C3B(H3B), C3C(H3C), C4B(H4B), C4C(H4C), C7B(H7B),
 C7C(H7C), C8B(H8B), C8C(H8C), C17B(H17B), C17C(H17C), C18B(H18B), C18C(H18C),
 C19B(H19B), C19C(H19C), C20B(H20B), C20C(H20C), C21B(H21B), C21C(H21C),
 N2A(H2AA), C1A(H1A), C2A(H2AB), C3A(H3A), C4A(H4A), C7A(H7A), C8A(H8A),
 C17A(H17A), C18A(H18A), C19A(H19A), C20A(H20A), C21A(H21A)
2.c Idealised Me refined as rotating group:
 C15(H15A,H15B,H15C), C15B(H15D,H15E,H15F), C15C(H15G,H15H,H15I), C15A(H15J,
 H15K,H15L)
;
_olex2_submission_special_instructions 'No special instructions were received'

loop_
_space_group_symop_id
_space_group_symop_operation_xyz
1 'x, y, z'
2 '-x, y, -z'
3 'x+1/2, y+1/2, z'
4 '-x+1/2, y+1/2, -z'

loop_
_atom_site_label
_atom_site_type_symbol
_atom_site_fract_x
_atom_site_fract_y
_atom_site_fract_z
_atom_site_U_iso_or_equiv
_atom_site_adp_type
_atom_site_occupancy
_atom_site_calc_flag
_atom_site_refinement_flags_posn
S1 S 0.45967(5) 0.79903(9) 0.67782(4) 0.0558(3) Uani 1 d .
O1 O 0.5858(3) 0.8817(6) 0.56329(15) 0.136(2) Uani 1 d .
O2 O 0.65479(19) 0.8188(4) 0.61220(13) 0.0829(12) Uani 1 d .
O3 O 0.60069(16) 0.5951(2) 0.69373(10) 0.0578(8) Uani 1 d .
N1 N 0.55632(19) 1.0241(3) 0.64606(12) 0.0565(9) Uani 1 d .
N2 N 0.59516(18) 0.7717(3) 0.68428(11) 0.0493(8) Uani 1 d .
H2 H 0.6361 0.7880 0.6966 0.059 Uiso 1 calc R
N3 N 0.5970(2) 0.8431(4) 0.59608(13) 0.0695(11) Uani 1 d .
C1 C 0.5877(3) 1.2699(5) 0.7020(3) 0.099(2) Uani 1 d .
H1 H 0.5960 1.2944 0.7284 0.119 Uiso 1 calc R
C2 C 0.5841(3) 1.3374(5) 0.6714(4) 0.112(3) Uani 1 d .
H2A H 0.5902 1.4080 0.6767 0.134 Uiso 1 calc R
C3 C 0.5713(3) 1.3025(5) 0.6319(3) 0.103(3) Uani 1 d .
H3 H 0.5685 1.3502 0.6108 0.124 Uiso 1 calc R
C4 C 0.5627(3) 1.1996(5) 0.6236(2) 0.0834(18) Uani 1 d .
H4 H 0.5544 1.1769 0.5970 0.100 Uiso 1 calc R
C5 C 0.5663(2) 1.1273(4) 0.65549(19) 0.0656(13) Uani 1 d .
C6 C 0.5792(3) 1.1614(4) 0.6951(2) 0.0733(15) Uani 1 d .
C7 C 0.5824(3) 1.0864(5) 0.7260(2) 0.0778(16) Uani 1 d .
H7 H 0.5907 1.1071 0.7528 0.093 Uiso 1 calc R
C8 C 0.5734(3) 0.9830(4) 0.71685(15) 0.0629(12) Uani 1 d .
H8 H 0.5761 0.9323 0.7369 0.075 Uiso 1 calc R
C9 C 0.5599(2) 0.9572(4) 0.67562(14) 0.0510(10) Uani 1 d .
C10 C 0.5453(2) 0.8465(3) 0.66377(14) 0.0480(9) Uani 1 d .
C11 C 0.5324(2) 0.8241(4) 0.61808(14) 0.0552(11) Uani 1 d .
H11 H 0.4929 0.8671 0.6059 0.066 Uiso 1 calc R
C12 C 0.5105(2) 0.7076(4) 0.61453(15) 0.0569(11) Uani 1 d .
H12 H 0.5522 0.6678 0.6087 0.068 Uiso 1 calc R
C13 C 0.4944(2) 0.6780(4) 0.65845(15) 0.0552(11) Uani 1 d .
C14 C 0.5690(2) 0.6732(4) 0.68150(14) 0.0525(10) Uani 1 d .
C15 C 0.4503(3) 0.5827(5) 0.6628(2) 0.0768(16) Uani 1 d .
H15A H 0.4442 0.5729 0.6907 0.115 Uiso 1 calc GR
H15B H 0.4738 0.5232 0.6531 0.115 Uiso 1 calc GR
H15C H 0.4046 0.5912 0.6473 0.115 Uiso 1 calc GR
C16 C 0.4514(3) 0.6871(5) 0.58068(17) 0.0703(14) Uani 1 d .
C17 C 0.3926(3) 0.7509(6) 0.57326(18) 0.0806(16) Uani 1 d .
H17 H 0.3877 0.8073 0.5902 0.097 Uiso 1 calc R
C18 C 0.3410(4) 0.7325(8) 0.5411(2) 0.108(3) Uani 1 d .
H18 H 0.3032 0.7782 0.5353 0.130 Uiso 1 calc R
C19 C 0.3466(5) 0.6452(10) 0.5177(3) 0.141(4) Uani 1 d .
H19 H 0.3113 0.6302 0.4967 0.169 Uiso 1 calc R
C20 C 0.4034(6) 0.5812(10) 0.5252(3) 0.167(5) Uani 1 d .
H20 H 0.4071 0.5225 0.5093 0.200 Uiso 1 calc R
C21 C 0.4567(5) 0.6031(8) 0.5569(3) 0.132(4) Uani 1 d .
H21 H 0.4959 0.5595 0.5616 0.159 Uiso 1 calc R
S1B S 0.54241(5) 0.72874(8) 0.82497(4) 0.0556(3) Uani 1 d .
S1C S 0.62339(5) 0.98212(8) 0.83692(4) 0.0484(3) Uani 1 d .
O1B O 0.34576(18) 0.7487(3) 0.88918(13) 0.0784(11) Uani 1 d .
O1C O 0.85433(16) 0.9652(3) 0.88786(12) 0.0726(10) Uani 1 d .
O2B O 0.4148(3) 0.8060(7) 0.93943(15) 0.139(3) Uani 1 d .
O2C O 0.8176(2) 0.8965(4) 0.93929(12) 0.0910(13) Uani 1 d .
O3B O 0.40198(16) 0.5265(2) 0.80674(11) 0.0613(8) Uani 1 d .
O3C O 0.74912(14) 1.1875(2) 0.81127(10) 0.0512(7) Uani 1 d .
N1B N 0.44577(16) 0.9536(3) 0.85831(11) 0.0486(8) Uani 1 d .
N1C N 0.73983(17) 0.7585(3) 0.86120(11) 0.0457(8) Uani 1 d .
N2B N 0.40733(17) 0.7018(3) 0.81759(11) 0.0480(8) Uani 1 d .
H2B H 0.3667 0.7186 0.8050 0.058 Uiso 1 calc R
N2C N 0.75182(15) 1.0114(2) 0.82126(10) 0.0396(7) Uani 1 d .
H2C H 0.7846 0.9955 0.8066 0.047 Uiso 1 calc R
N3B N 0.4040(2) 0.7694(4) 0.90603(13) 0.0640(10) Uani 1 d .
N3C N 0.80792(18) 0.9387(3) 0.90701(11) 0.0473(8) Uani 1 d .
C1B C 0.4161(3) 1.2015(5) 0.8029(2) 0.0828(18) Uani 1 d .
H1B H 0.4082 1.2272 0.7767 0.099 Uiso 1 calc R
C1C C 0.7325(3) 0.5123(5) 0.8038(2) 0.0840(19) Uani 1 d .
H1C H 0.7227 0.4879 0.7775 0.101 Uiso 1 calc R
C2B C 0.4191(3) 1.2682(5) 0.8347(3) 0.091(2) Uani 1 d .
H2BA H 0.4129 1.3391 0.8300 0.109 Uiso 1 calc R
C2C C 0.7492(3) 0.4436(4) 0.8336(3) 0.098(3) Uani 1 d .
H2CA H 0.7511 0.3729 0.8279 0.118 Uiso 1 calc R
C3B C 0.4314(3) 1.2317(5) 0.8738(3) 0.0858(19) Uani 1 d .
H3B H 0.4338 1.2785 0.8952 0.103 Uiso 1 calc R
C3C C 0.7636(3) 0.4787(5) 0.8733(3) 0.090(2) Uani 1 d .
H3C H 0.7754 0.4308 0.8938 0.109 Uiso 1 calc R
C4B C 0.4401(3) 1.1272(4) 0.8816(2) 0.0711(14) Uani 1 d .
H4B H 0.4483 1.1034 0.9081 0.085 Uiso 1 calc R
C4C C 0.7607(3) 0.5833(4) 0.8827(2) 0.0733(15) Uani 1 d .
H4C H 0.7702 0.6057 0.9093 0.088 Uiso 1 calc R
C5B C 0.4365(2) 1.0564(4) 0.84912(16) 0.0542(11) Uani 1 d .
C5C C 0.7429(2) 0.6559(3) 0.85101(15) 0.0520(11) Uani 1 d .
C6B C 0.4249(2) 1.0924(4) 0.80929(18) 0.0620(13) Uani 1 d .
C6C C 0.7294(2) 0.6217(4) 0.81090(17) 0.0586(12) Uani 1 d .
C7B C 0.4222(3) 1.0193(4) 0.77855(17) 0.0660(13) Uani 1 d .
H7B H 0.4146 1.0409 0.7518 0.079 Uiso 1 calc R
C7C C 0.7148(3) 0.6961(4) 0.78098(17) 0.0674(14) Uani 1 d .
H7C H 0.7064 0.6757 0.7541 0.081 Uiso 1 calc R
C8B C 0.4306(2) 0.9156(4) 0.78731(15) 0.0589(11) Uani 1 d .
H8B H 0.4283 0.8657 0.7670 0.071 Uiso 1 calc R
C8C C 0.7128(2) 0.7987(4) 0.79068(14) 0.0533(10) Uani 1 d .
H8C H 0.7038 0.8495 0.7709 0.064 Uiso 1 calc R
C9B C 0.44279(19) 0.8881(3) 0.82827(13) 0.0441(9) Uani 1 d .
C9C C 0.72470(17) 0.8244(3) 0.83175(12) 0.0394(8) Uani 1 d .
C10B C 0.45634(19) 0.7756(3) 0.83901(13) 0.0468(9) Uani 1 d .
C10C C 0.71649(17) 0.9359(3) 0.84465(12) 0.0382(8) Uani 1 d .
C11B C 0.4684(2) 0.7508(3) 0.88445(14) 0.0496(10) Uani 1 d .
H11B H 0.5076 0.7939 0.8970 0.060 Uiso 1 calc R
C11C C 0.73144(19) 0.9585(3) 0.88990(12) 0.0412(8) Uani 1 d .
H11C H 0.7003 0.9151 0.9043 0.049 Uiso 1 calc R
C12B C 0.4912(2) 0.6353(3) 0.88761(16) 0.0563(11) Uani 1 d .
H12B H 0.4497 0.5947 0.8932 0.068 Uiso 1 calc R
C12C C 0.71198(19) 1.0738(3) 0.89536(13) 0.0441(9) Uani 1 d .
H12C H 0.7560 1.1145 0.8987 0.053 Uiso 1 calc R
C13B C 0.50706(19) 0.6073(3) 0.84400(16) 0.0552(11) Uani 1 d .
C13C C 0.66891(18) 1.1034(3) 0.85336(13) 0.0417(8) Uani 1 d .
C14B C 0.43323(19) 0.6041(3) 0.81975(15) 0.0500(10) Uani 1 d .
C14C C 0.72759(19) 1.1088(3) 0.82516(12) 0.0415(8) Uani 1 d .
C15B C 0.5524(2) 0.5117(4) 0.8386(2) 0.0805(18) Uani 1 d .
H15D H 0.5580 0.5035 0.8105 0.121 Uiso 1 calc GR
H15E H 0.5295 0.4513 0.8479 0.121 Uiso 1 calc GR
H15F H 0.5982 0.5202 0.8539 0.121 Uiso 1 calc GR
C15C C 0.6222(2) 1.1986(4) 0.85252(16) 0.0585(11) Uani 1 d .
H15G H 0.5953 1.2049 0.8264 0.088 Uiso 1 calc GR
H15H H 0.6513 1.2593 0.8579 0.088 Uiso 1 calc GR
H15I H 0.5903 1.1922 0.8727 0.088 Uiso 1 calc GR
C16B C 0.5493(3) 0.6145(5) 0.92101(18) 0.0698(14) Uani 1 d .
C16C C 0.6720(2) 1.0942(4) 0.93125(15) 0.0604(11) Uani 1 d .
C17B C 0.6091(3) 0.6768(5) 0.92816(19) 0.0817(17) Uani 1 d .
H17B H 0.6149 0.7332 0.9114 0.098 Uiso 1 calc R
C17C C 0.6213(4) 1.0296(7) 0.9428(2) 0.099(2) Uani 1 d .
H17C H 0.6083 0.9701 0.9279 0.119 Uiso 1 calc R
C18B C 0.6601(3) 0.6549(8) 0.9602(2) 0.108(3) Uani 1 d .
H18B H 0.6986 0.6996 0.9655 0.130 Uiso 1 calc R
C18C C 0.5887(5) 1.0529(10) 0.9772(3) 0.149(4) Uani 1 d .
H18C H 0.5568 1.0057 0.9862 0.179 Uiso 1 calc R
C19B C 0.6560(5) 0.5728(10) 0.9837(3) 0.150(4) Uani 1 d .
H19B H 0.6915 0.5596 1.0048 0.180 Uiso 1 calc R
C19C C 0.6025(6) 1.1421(12) 0.9974(3) 0.153(5) Uani 1 d .
H19C H 0.5775 1.1591 1.0188 0.184 Uiso 1 calc R
C20B C 0.5985(6) 0.5068(9) 0.9765(3) 0.167(5) Uani 1 d .
H20B H 0.5958 0.4477 0.9923 0.201 Uiso 1 calc R
C20C C 0.6536(5) 1.2080(9) 0.9864(3) 0.130(4) Uani 1 d .
H20C H 0.6644 1.2684 1.0012 0.156 Uiso 1 calc R
C21B C 0.5442(4) 0.5290(7) 0.9454(3) 0.124(3) Uani 1 d .
H21B H 0.5046 0.4859 0.9413 0.149 Uiso 1 calc R
C21C C 0.6897(3) 1.1857(5) 0.95334(18) 0.0820(17) Uani 1 d .
H21C H 0.7247 1.2302 0.9460 0.098 Uiso 1 calc R
S1A S 0.87705(5) 0.55194(9) 0.66036(4) 0.0550(3) Uani 1 d .
O1A O 0.6804(3) 0.4702(5) 0.55929(11) 0.1032(16) Uani 1 d .
O2A O 0.64540(17) 0.5345(4) 0.61195(12) 0.0780(11) Uani 1 d .
O3A O 0.75201(17) 0.7572(3) 0.68722(10) 0.0585(8) Uani 1 d .
N1A N 0.76168(18) 0.3266(3) 0.63750(11) 0.0508(8) Uani 1 d .
N2A N 0.74939(18) 0.5808(3) 0.67722(10) 0.0453(8) Uani 1 d .
H2AA H 0.7170 0.5651 0.6922 0.054 Uiso 1 calc R
N3A N 0.6909(2) 0.5109(3) 0.59193(11) 0.0537(9) Uani 1 d .
C1A C 0.7643(3) 0.0851(5) 0.6979(3) 0.094(2) Uani 1 d .
H1A H 0.7720 0.0627 0.7245 0.113 Uiso 1 calc R
C2A C 0.7501(4) 0.0158(5) 0.6679(3) 0.107(3) Uani 1 d .
H2AB H 0.7482 -0.0545 0.6741 0.129 Uiso 1 calc R
C3A C 0.7381(3) 0.0470(5) 0.6275(3) 0.098(2) Uani 1 d .
H3A H 0.7279 -0.0025 0.6074 0.117 Uiso 1 calc R
C4A C 0.7415(3) 0.1508(5) 0.6174(2) 0.0824(17) Uani 1 d .
H4A H 0.7338 0.1718 0.5905 0.099 Uiso 1 calc R
C5A C 0.7567(2) 0.2242(4) 0.64856(17) 0.0616(12) Uani 1 d .
C6A C 0.7675(3) 0.1926(4) 0.68872(19) 0.0663(14) Uani 1 d .
C7A C 0.7814(3) 0.2687(5) 0.71834(18) 0.0729(15) Uani 1 d .
H7A H 0.7877 0.2498 0.7454 0.087 Uiso 1 calc R
C8A C 0.7858(2) 0.3715(4) 0.70780(14) 0.0565(11) Uani 1 d .
H8A H 0.7946 0.4232 0.7272 0.068 Uiso 1 calc R
C9A C 0.7763(2) 0.3954(3) 0.66626(12) 0.0454(9) Uani 1 d .
C10A C 0.7837(2) 0.5062(3) 0.65347(12) 0.0444(9) Uani 1 d .
C11A C 0.7677(2) 0.5287(3) 0.60792(12) 0.0478(9) Uani 1 d .
H11A H 0.7979 0.4847 0.5931 0.057 Uiso 1 calc R
C12A C 0.7877(2) 0.6443(4) 0.60256(13) 0.0510(10) Uani 1 d .
H12A H 0.7438 0.6853 0.5995 0.061 Uiso 1 calc R
C13A C 0.8316(2) 0.6742(3) 0.64429(14) 0.0511(10) Uani 1 d .
C14A C 0.7743(2) 0.6783(4) 0.67305(13) 0.0483(9) Uani 1 d .
C15A C 0.8781(3) 0.7704(4) 0.64531(18) 0.0692(13) Uani 1 d .
H15J H 0.9031 0.7786 0.6719 0.104 Uiso 1 calc GR
H15K H 0.8490 0.8304 0.6386 0.104 Uiso 1 calc GR
H15L H 0.9117 0.7629 0.6261 0.104 Uiso 1 calc GR
C16A C 0.8267(3) 0.6647(5) 0.56601(15) 0.0684(14) Uani 1 d .
C17A C 0.8772(4) 0.5982(7) 0.5544(2) 0.116(3) Uani 1 d .
H17A H 0.8894 0.5384 0.5693 0.140 Uiso 1 calc R
C18A C 0.9104(6) 0.6211(12) 0.5202(3) 0.167(5) Uani 1 d .
H18A H 0.9424 0.5741 0.5112 0.201 Uiso 1 calc R
C19A C 0.8962(7) 0.7099(14) 0.5002(3) 0.168(6) Uani 1 d .
H19A H 0.9200 0.7251 0.4781 0.202 Uiso 1 calc R
C20A C 0.8469(7) 0.7802(10) 0.5117(3) 0.154(5) Uani 1 d .
H20A H 0.8377 0.8421 0.4976 0.185 Uiso 1 calc R
C21A C 0.8115(4) 0.7560(6) 0.54487(19) 0.094(2) Uani 1 d .
H21A H 0.7775 0.8013 0.5528 0.113 Uiso 1 calc R

loop_
_atom_site_aniso_label
_atom_site_aniso_U_11
_atom_site_aniso_U_22
_atom_site_aniso_U_33
_atom_site_aniso_U_23
_atom_site_aniso_U_13
_atom_site_aniso_U_12
S1 0.0432(5) 0.0468(7) 0.0786(8) -0.0027(5) 0.0127(5) 0.0029(4)
O1 0.116(4) 0.213(7) 0.082(3) 0.040(4) 0.022(3) -0.008(4)
O2 0.0527(19) 0.094(3) 0.105(3) 0.017(2) 0.0224(19) 0.007(2)
O3 0.0485(15) 0.0413(17) 0.084(2) -0.0017(15) 0.0083(14) 0.0050(13)
N1 0.0461(18) 0.047(2) 0.077(3) 0.0049(19) 0.0111(17) 0.0060(17)
N2 0.0422(17) 0.0401(19) 0.065(2) -0.0013(16) 0.0044(15) -0.0009(14)
N3 0.075(3) 0.070(3) 0.065(3) -0.007(2) 0.015(2) -0.009(2)
C1 0.069(3) 0.048(3) 0.180(8) -0.023(4) 0.010(4) -0.002(3)
C2 0.062(3) 0.036(3) 0.237(11) -0.005(5) 0.015(5) 0.002(3)
C3 0.062(3) 0.053(4) 0.197(9) 0.036(5) 0.024(4) -0.001(3)
C4 0.065(3) 0.058(3) 0.129(5) 0.027(3) 0.025(3) 0.006(3)
C5 0.045(2) 0.047(3) 0.106(4) 0.005(3) 0.014(2) 0.000(2)
C6 0.057(3) 0.045(3) 0.119(5) -0.008(3) 0.012(3) 0.000(2)
C7 0.082(3) 0.059(3) 0.091(4) -0.024(3) 0.005(3) -0.002(3)
C8 0.070(3) 0.051(3) 0.066(3) -0.003(2) 0.000(2) 0.001(2)
C9 0.043(2) 0.043(2) 0.068(3) -0.004(2) 0.0069(18) -0.0008(18)
C10 0.0385(18) 0.036(2) 0.070(3) -0.0014(19) 0.0087(17) 0.0029(16)
C11 0.046(2) 0.053(3) 0.066(3) 0.001(2) 0.0037(18) 0.0032(19)
C12 0.044(2) 0.050(3) 0.077(3) -0.011(2) 0.0076(19) -0.0004(19)
C13 0.044(2) 0.043(2) 0.078(3) -0.013(2) 0.0075(19) 0.0047(18)
C14 0.052(2) 0.041(2) 0.066(3) -0.006(2) 0.0147(19) 0.0011(19)
C15 0.055(3) 0.064(3) 0.111(4) 0.007(3) 0.007(3) -0.005(2)
C16 0.058(3) 0.076(4) 0.075(3) -0.014(3) 0.001(2) -0.002(3)
C17 0.063(3) 0.093(5) 0.083(4) -0.010(3) -0.004(3) 0.009(3)
C18 0.073(4) 0.135(7) 0.107(5) -0.015(5) -0.026(4) 0.004(4)
C19 0.093(5) 0.183(11) 0.133(7) -0.061(7) -0.037(5) -0.004(6)
C20 0.174(10) 0.162(11) 0.147(8) -0.098(8) -0.050(8) 0.018(8)
C21 0.111(6) 0.127(7) 0.146(7) -0.070(6) -0.042(5) 0.024(5)
S1B 0.0321(4) 0.0394(6) 0.0979(9) -0.0017(5) 0.0184(5) -0.0050(4)
S1C 0.0289(4) 0.0373(5) 0.0790(8) -0.0057(5) 0.0060(4) -0.0044(4)
O1B 0.0462(17) 0.078(3) 0.115(3) -0.015(2) 0.0285(18) -0.0095(18)
O1C 0.0367(14) 0.080(3) 0.100(3) 0.018(2) 0.0014(15) -0.0008(16)
O2B 0.106(4) 0.232(8) 0.081(3) -0.029(4) 0.020(3) 0.014(5)
O2C 0.092(3) 0.110(4) 0.066(2) 0.020(2) -0.0115(19) 0.005(3)
O3B 0.0460(15) 0.0376(16) 0.102(2) -0.0098(16) 0.0159(15) -0.0085(13)
O3C 0.0462(14) 0.0311(14) 0.077(2) 0.0071(13) 0.0126(13) -0.0042(12)
N1B 0.0348(15) 0.0395(19) 0.072(2) 0.0017(17) 0.0091(14) 0.0007(14)
N1C 0.0418(16) 0.0335(17) 0.062(2) -0.0041(15) 0.0081(14) -0.0044(14)
N2B 0.0330(14) 0.0379(18) 0.073(2) 0.0007(16) 0.0064(14) -0.0017(13)
N2C 0.0347(14) 0.0337(16) 0.0520(18) -0.0005(14) 0.0125(12) 0.0016(12)
N3B 0.061(2) 0.061(3) 0.072(3) 0.009(2) 0.0174(19) 0.011(2)
N3C 0.0481(18) 0.0350(18) 0.056(2) -0.0034(15) -0.0033(15) 0.0016(14)
C1B 0.058(3) 0.056(3) 0.133(5) 0.026(4) 0.002(3) -0.001(2)
C1C 0.068(3) 0.050(3) 0.142(5) -0.039(4) 0.047(3) -0.008(3)
C2B 0.047(3) 0.039(3) 0.187(8) -0.001(4) 0.010(4) 0.000(2)
C2C 0.068(3) 0.028(3) 0.210(9) -0.012(4) 0.062(4) -0.001(2)
C3B 0.066(3) 0.046(3) 0.149(6) -0.024(4) 0.025(4) 0.001(3)
C3C 0.067(3) 0.035(3) 0.176(7) 0.017(4) 0.043(4) 0.007(2)
C4B 0.055(2) 0.049(3) 0.112(4) -0.017(3) 0.018(3) -0.004(2)
C4C 0.066(3) 0.041(3) 0.115(5) 0.012(3) 0.019(3) 0.005(2)
C5B 0.0316(17) 0.042(2) 0.091(3) 0.000(2) 0.0129(18) -0.0043(16)
C5C 0.0389(18) 0.0279(19) 0.093(3) 0.000(2) 0.022(2) -0.0008(16)
C6B 0.039(2) 0.042(2) 0.105(4) 0.012(3) 0.009(2) -0.0054(18)
C6C 0.045(2) 0.041(2) 0.095(4) -0.021(2) 0.028(2) -0.0106(19)
C7B 0.059(3) 0.064(3) 0.074(3) 0.018(3) 0.005(2) -0.007(2)
C7C 0.067(3) 0.060(3) 0.078(3) -0.030(3) 0.024(2) -0.009(2)
C8B 0.057(2) 0.048(3) 0.072(3) -0.004(2) 0.007(2) -0.005(2)
C8C 0.053(2) 0.048(2) 0.059(2) -0.010(2) 0.0099(18) -0.004(2)
C9B 0.0312(16) 0.037(2) 0.066(3) 0.0042(19) 0.0121(16) -0.0060(15)
C9C 0.0278(15) 0.0286(18) 0.063(2) -0.0065(17) 0.0097(15) -0.0049(13)
C10B 0.0306(16) 0.041(2) 0.071(3) -0.0012(19) 0.0131(16) -0.0022(15)
C10C 0.0273(14) 0.0320(19) 0.056(2) -0.0027(16) 0.0073(14) -0.0027(13)
C11B 0.0350(17) 0.047(2) 0.067(3) 0.003(2) 0.0059(17) 0.0000(17)
C11C 0.0390(17) 0.0282(18) 0.058(2) 0.0011(16) 0.0138(15) -0.0019(15)
C12B 0.0336(18) 0.042(2) 0.093(3) 0.013(2) 0.0039(19) -0.0060(16)
C12C 0.0379(17) 0.034(2) 0.062(2) -0.0090(17) 0.0104(16) -0.0042(15)
C13B 0.0295(16) 0.0274(19) 0.109(4) 0.003(2) 0.0089(19) -0.0051(15)
C13C 0.0340(16) 0.0277(18) 0.064(2) 0.0002(16) 0.0093(15) -0.0049(14)
C14B 0.0333(17) 0.037(2) 0.082(3) -0.002(2) 0.0161(18) -0.0015(16)
C14C 0.0363(17) 0.034(2) 0.054(2) 0.0023(17) 0.0030(15) -0.0017(15)
C15B 0.039(2) 0.037(3) 0.166(6) -0.005(3) 0.015(3) 0.0065(19)
C15C 0.045(2) 0.038(2) 0.093(3) 0.000(2) 0.011(2) 0.0091(18)
C16B 0.051(2) 0.061(3) 0.094(4) 0.017(3) -0.006(2) -0.001(2)
C16C 0.059(2) 0.057(3) 0.067(3) -0.013(2) 0.019(2) 0.008(2)
C17B 0.048(2) 0.088(4) 0.104(4) 0.012(4) -0.010(3) -0.003(3)
C17C 0.096(4) 0.112(6) 0.100(5) -0.006(4) 0.057(4) -0.005(4)
C18B 0.061(3) 0.136(7) 0.121(6) 0.028(5) -0.020(3) -0.004(4)
C18C 0.137(8) 0.187(11) 0.143(8) -0.002(8) 0.099(7) 0.010(8)
C19B 0.094(5) 0.188(12) 0.153(8) 0.044(8) -0.049(6) 0.015(7)
C19C 0.150(9) 0.222(14) 0.098(6) -0.030(7) 0.057(6) 0.062(9)
C20B 0.157(9) 0.146(10) 0.180(10) 0.090(8) -0.060(8) -0.017(8)
C20C 0.142(7) 0.150(9) 0.097(5) -0.061(6) 0.008(5) 0.058(7)
C21B 0.094(5) 0.102(6) 0.167(8) 0.076(6) -0.021(5) -0.010(4)
C21C 0.091(4) 0.076(4) 0.077(4) -0.028(3) 0.006(3) 0.018(3)
S1A 0.0387(5) 0.0518(7) 0.0742(8) 0.0103(5) 0.0047(5) 0.0036(4)
O1A 0.109(3) 0.138(5) 0.057(2) -0.022(3) -0.015(2) -0.003(3)
O2A 0.0456(16) 0.099(3) 0.089(3) -0.021(2) 0.0052(16) 0.0027(19)
O3A 0.0586(17) 0.0451(18) 0.072(2) -0.0075(15) 0.0083(15) -0.0014(14)
N1A 0.0461(17) 0.040(2) 0.066(2) 0.0030(17) 0.0053(15) 0.0005(15)
N2A 0.0489(17) 0.0386(18) 0.0488(19) 0.0036(14) 0.0068(14) -0.0013(15)
N3A 0.065(2) 0.044(2) 0.049(2) 0.0033(16) -0.0037(17) -0.0006(17)
C1A 0.076(4) 0.057(4) 0.155(7) 0.044(4) 0.040(4) 0.009(3)
C2A 0.083(4) 0.040(3) 0.208(9) 0.023(5) 0.059(5) 0.005(3)
C3A 0.076(4) 0.046(3) 0.177(8) -0.013(4) 0.039(4) -0.007(3)
C4A 0.072(3) 0.052(3) 0.126(5) -0.014(3) 0.024(3) -0.005(3)
C5A 0.044(2) 0.049(3) 0.093(4) 0.006(3) 0.013(2) 0.003(2)
C6A 0.052(2) 0.049(3) 0.100(4) 0.022(3) 0.017(2) 0.006(2)
C7A 0.064(3) 0.074(4) 0.081(3) 0.037(3) 0.009(3) 0.005(3)
C8A 0.055(2) 0.057(3) 0.055(2) 0.009(2) 0.0013(19) 0.001(2)
C9A 0.0401(18) 0.044(2) 0.052(2) 0.0088(18) 0.0052(16) 0.0048(17)
C10A 0.0398(18) 0.042(2) 0.051(2) 0.0046(17) 0.0053(15) 0.0014(16)
C11A 0.049(2) 0.045(2) 0.050(2) 0.0030(18) 0.0108(17) 0.0041(18)
C12A 0.049(2) 0.047(2) 0.058(2) 0.0144(19) 0.0110(18) 0.0060(18)
C13A 0.0398(19) 0.045(2) 0.068(3) 0.009(2) 0.0027(18) 0.0004(18)
C14A 0.0412(19) 0.044(2) 0.059(2) 0.0003(19) 0.0025(17) -0.0017(17)
C15A 0.054(2) 0.055(3) 0.100(4) 0.008(3) 0.014(2) -0.008(2)
C16A 0.068(3) 0.083(4) 0.057(3) 0.013(3) 0.016(2) -0.009(3)
C17A 0.121(6) 0.127(7) 0.115(6) 0.020(5) 0.075(5) 0.004(5)
C18A 0.178(10) 0.203(13) 0.141(8) 0.025(9) 0.107(8) -0.002(10)
C19A 0.179(11) 0.243(17) 0.095(6) 0.029(8) 0.066(7) -0.060(11)
C20A 0.183(10) 0.177(12) 0.099(6) 0.074(7) 0.003(6) -0.075(9)
C21A 0.102(4) 0.100(5) 0.077(4) 0.037(4) -0.004(3) -0.034(4)

loop_
_atom_type_symbol
_atom_type_description
_atom_type_scat_dispersion_real
_atom_type_scat_dispersion_imag
_atom_type_scat_source
C C 0.0181 0.0091 'International Tables Vol C Tables 4.2.6.8 and 6.1.1.4'
H H 0.0000 0.0000 'International Tables Vol C Tables 4.2.6.8 and 6.1.1.4'
N N 0.0311 0.0180 'International Tables Vol C Tables 4.2.6.8 and 6.1.1.4'
O O 0.0492 0.0322 'International Tables Vol C Tables 4.2.6.8 and 6.1.1.4'
S S 0.3331 0.5567 'International Tables Vol C Tables 4.2.6.8 and 6.1.1.4'

loop_
_geom_angle_atom_site_label_1
_geom_angle_atom_site_label_2
_geom_angle_atom_site_label_3
_geom_angle
C13 S1 C10 80.1(2)
C9 N1 C5 118.1(5)
C10 N2 H2 124.1
C14 N2 H2 124.1
C14 N2 C10 111.8(3)
O1 N3 O2 124.8(5)
O1 N3 C11 116.2(5)
O2 N3 C11 119.0(4)
C2 C1 H1 119.3
C2 C1 C6 121.4(8)
C6 C1 H1 119.3
C1 C2 H2A 119.9
C1 C2 C3 120.3(6)
C3 C2 H2A 119.9
C2 C3 H3 119.6
C4 C3 C2 120.7(7)
C4 C3 H3 119.6
C3 C4 H4 120.1
C3 C4 C5 119.8(8)
C5 C4 H4 120.1
N1 C5 C4 118.2(6)
N1 C5 C6 121.9(5)
C6 C5 C4 119.9(6)
C5 C6 C1 117.9(7)
C5 C6 C7 117.9(5)
C7 C6 C1 124.2(7)
C6 C7 H7 119.7
C8 C7 C6 120.6(6)
C8 C7 H7 119.7
C7 C8 H8 121.7
C7 C8 C9 116.7(5)
C9 C8 H8 121.7
N1 C9 C8 124.8(5)
N1 C9 C10 115.9(4)
C8 C9 C10 119.3(4)
N2 C10 S1 101.7(3)
N2 C10 C9 114.4(4)
N2 C10 C11 111.0(3)
C9 C10 S1 112.9(3)
C9 C10 C11 116.2(4)
C11 C10 S1 98.5(3)
N3 C11 C10 113.8(4)
N3 C11 H11 109.2
N3 C11 C12 110.0(4)
C10 C11 H11 109.2
C10 C11 C12 105.4(4)
C12 C11 H11 109.2
C11 C12 H12 107.7
C11 C12 C13 104.0(4)
C13 C12 H12 107.7
C16 C12 C11 113.0(4)
C16 C12 H12 107.7
C16 C12 C13 116.3(4)
C12 C13 S1 103.7(3)
C14 C13 S1 101.9(3)
C14 C13 C12 102.1(3)
C15 C13 S1 115.5(3)
C15 C13 C12 117.3(4)
C15 C13 C14 114.3(4)
O3 C14 N2 125.9(4)
O3 C14 C13 126.3(4)
N2 C14 C13 107.7(4)
C13 C15 H15A 109.5
C13 C15 H15B 109.5
C13 C15 H15C 109.5
H15A C15 H15B 109.5
H15A C15 H15C 109.5
H15B C15 H15C 109.5
C17 C16 C12 122.6(5)
C21 C16 C12 118.5(6)
C21 C16 C17 118.9(6)
C16 C17 H17 119.4
C16 C17 C18 121.2(7)
C18 C17 H17 119.4
C17 C18 H18 120.5
C19 C18 C17 119.0(8)
C19 C18 H18 120.5
C18 C19 H19 120.0
C20 C19 C18 120.1(7)
C20 C19 H19 120.0
C19 C20 H20 119.9
C19 C20 C21 120.2(9)
C21 C20 H20 119.9
C16 C21 C20 120.5(8)
C16 C21 H21 119.7
C20 C21 H21 119.7
C13B S1B C10B 79.74(19)
C13C S1C C10C 79.89(16)
C9B N1B C5B 117.4(4)
C9C N1C C5C 116.9(4)
C10B N2B H2B 124.0
C14B N2B H2B 124.0
C14B N2B C10B 112.0(3)
C10C N2C H2C 123.7
C14C N2C H2C 123.7
C14C N2C C10C 112.7(3)
O1B N3B C11B 119.3(4)
O2B N3B O1B 124.3(5)
O2B N3B C11B 116.4(5)
O1C N3C O2C 124.3(4)
O1C N3C C11C 118.8(3)
O2C N3C C11C 116.9(4)
C2B C1B H1B 119.6
C2B C1B C6B 120.8(6)
C6B C1B H1B 119.6
C2C C1C H1C 118.8
C2C C1C C6C 122.5(6)
C6C C1C H1C 118.8
C1B C2B H2BA 119.7
C1B C2B C3B 120.6(6)
C3B C2B H2BA 119.7
C1C C2C H2CA 120.2
C1C C2C C3C 119.5(5)
C3C C2C H2CA 120.2
C2B C3B H3B 119.5
C4B C3B C2B 121.0(6)
C4B C3B H3B 119.5
C2C C3C H3C 119.2
C4C C3C C2C 121.5(7)
C4C C3C H3C 119.2
C3B C4B H4B 120.3
C3B C4B C5B 119.3(6)
C5B C4B H4B 120.3
C3C C4C H4C 120.6
C3C C4C C5C 118.8(7)
C5C C4C H4C 120.6
N1B C5B C4B 117.3(5)
N1B C5B C6B 122.4(5)
C6B C5B C4B 120.3(5)
N1C C5C C4C 117.6(5)
N1C C5C C6C 122.1(4)
C6C C5C C4C 120.3(5)
C5B C6B C1B 118.0(6)
C7B C6B C1B 124.2(6)
C7B C6B C5B 117.8(5)
C5C C6C C1C 117.4(6)
C7C C6C C1C 124.6(5)
C7C C6C C5C 118.0(4)
C6B C7B H7B 119.7
C8B C7B C6B 120.6(5)
C8B C7B H7B 119.7
C6C C7C H7C 119.8
C8C C7C C6C 120.4(5)
C8C C7C H7C 119.8
C7B C8B H8B 121.5
C7B C8B C9B 117.0(5)
C9B C8B H8B 121.5
C7C C8C H8C 121.4
C7C C8C C9C 117.1(5)
C9C C8C H8C 121.4
N1B C9B C8B 124.9(4)
N1B C9B C10B 116.5(4)
C8B C9B C10B 118.5(4)
N1C C9C C8C 125.4(4)
N1C C9C C10C 115.0(3)
C8C C9C C10C 119.5(4)
N2B C10B S1B 101.2(3)
N2B C10B C9B 115.4(3)
N2B C10B C11B 111.2(3)
C9B C10B S1B 112.6(3)
C9B C10B C11B 115.7(4)
C11B C10B S1B 98.5(3)
N2C C10C S1C 101.6(2)
N2C C10C C9C 114.3(3)
N2C C10C C11C 111.0(3)
C9C C10C S1C 113.2(2)
C9C C10C C11C 116.6(3)
C11C C10C S1C 98.0(2)
N3B C11B C10B 113.7(3)
N3B C11B H11B 108.8
N3B C11B C12B 110.8(4)
C10B C11B H11B 108.8
C10B C11B C12B 105.9(4)
C12B C11B H11B 108.8
N3C C11C C10C 113.4(3)
N3C C11C H11C 108.9
N3C C11C C12C 110.4(3)
C10C C11C H11C 108.9
C10C C11C C12C 106.3(3)
C12C C11C H11C 108.9
C11B C12B H12B 107.5
C11B C12B C13B 103.9(4)
C13B C12B H12B 107.5
C16B C12B C11B 113.4(4)
C16B C12B H12B 107.5
C16B C12B C13B 116.6(4)
C11C C12C H12C 108.4
C11C C12C C13C 103.5(3)
C13C C12C H12C 108.4
C16C C12C C11C 114.1(4)
C16C C12C H12C 108.4
C16C C12C C13C 113.8(3)
C12B C13B S1B 104.1(3)
C14B C13B S1B 100.8(3)
C14B C13B C12B 103.5(3)
C15B C13B S1B 114.3(3)
C15B C13B C12B 118.0(4)
C15B C13B C14B 114.1(4)
C12C C13C S1C 103.6(2)
C14C C13C S1C 101.7(3)
C14C C13C C12C 102.5(3)
C15C C13C S1C 115.5(3)
C15C C13C C12C 116.9(4)
C15C C13C C14C 114.6(3)
O3B C14B N2B 126.0(4)
O3B C14B C13B 125.9(4)
N2B C14B C13B 107.9(4)
O3C C14C N2C 127.6(4)
O3C C14C C13C 125.0(4)
N2C C14C C13C 107.2(3)
C13B C15B H15D 109.5
C13B C15B H15E 109.5
C13B C15B H15F 109.5
H15D C15B H15E 109.5
H15D C15B H15F 109.5
H15E C15B H15F 109.5
C13C C15C H15G 109.5
C13C C15C H15H 109.5
C13C C15C H15I 109.5
H15G C15C H15H 109.5
H15G C15C H15I 109.5
H15H C15C H15I 109.5
C17B C16B C12B 122.7(5)
C21B C16B C12B 119.1(5)
C21B C16B C17B 118.2(6)
C17C C16C C12C 123.7(5)
C17C C16C C21C 119.7(5)
C21C C16C C12C 116.6(5)
C16B C17B H17B 120.1
C18B C17B C16B 119.9(7)
C18B C17B H17B 120.1
C16C C17C H17C 120.1
C16C C17C C18C 119.8(8)
C18C C17C H17C 120.1
C17B C18B H18B 118.8
C19B C18B C17B 122.4(8)
C19B C18B H18B 118.8
C17C C18C H18C 119.4
C19C C18C C17C 121.1(10)
C19C C18C H18C 119.4
C18B C19B H19B 120.4
C18B C19B C20B 119.2(7)
C20B C19B H19B 120.4
C18C C19C H19C 120.0
C18C C19C C20C 119.9(8)
C20C C19C H19C 120.0
C19B C20B H20B 120.0
C19B C20B C21B 120.0(9)
C21B C20B H20B 120.0
C19C C20C H20C 119.6
C19C C20C C21C 120.8(9)
C21C C20C H20C 119.6
C16B C21B C20B 120.2(8)
C16B C21B H21B 119.9
C20B C21B H21B 119.9
C16C C21C H21C 120.8
C20C C21C C16C 118.5(8)
C20C C21C H21C 120.8
C13A S1A C10A 80.08(18)
C9A N1A C5A 117.8(4)
C10A N2A H2AA 124.0
C14A N2A H2AA 124.0
C14A N2A C10A 111.9(3)
O1A N3A C11A 115.9(4)
O2A N3A O1A 124.4(4)
O2A N3A C11A 119.7(4)
C2A C1A H1A 120.2
C2A C1A C6A 119.7(7)
C6A C1A H1A 120.2
C1A C2A H2AB 119.2
C1A C2A C3A 121.6(6)
C3A C2A H2AB 119.2
C2A C3A H3A 119.8
C4A C3A C2A 120.5(7)
C4A C3A H3A 119.8
C3A C4A H4A 120.7
C3A C4A C5A 118.5(7)
C5A C4A H4A 120.7
N1A C5A C4A 117.3(5)
N1A C5A C6A 122.1(5)
C6A C5A C4A 120.6(5)
C5A C6A C1A 119.1(7)
C5A C6A C7A 118.1(5)
C7A C6A C1A 122.8(6)
C6A C7A H7A 119.8
C8A C7A C6A 120.5(5)
C8A C7A H7A 119.8
C7A C8A H8A 121.4
C7A C8A C9A 117.2(5)
C9A C8A H8A 121.4
N1A C9A C8A 124.3(4)
N1A C9A C10A 116.9(4)
C8A C9A C10A 118.8(4)
N2A C10A S1A 101.9(3)
N2A C10A C9A 114.3(3)
N2A C10A C11A 111.5(3)
C9A C10A S1A 112.7(3)
C9A C10A C11A 116.4(4)
C11A C10A S1A 97.9(3)
N3A C11A C10A 113.0(3)
N3A C11A H11A 109.3
N3A C11A C12A 110.1(3)
C10A C11A H11A 109.3
C10A C11A C12A 105.7(3)
C12A C11A H11A 109.3
C11A C12A H12A 108.2
C11A C12A C13A 104.0(3)
C13A C12A H12A 108.2
C16A C12A C11A 114.0(4)
C16A C12A H12A 108.2
C16A C12A C13A 114.1(4)
C12A C13A S1A 103.2(3)
C14A C13A S1A 100.9(3)
C14A C13A C12A 102.8(3)
C15A C13A S1A 116.0(3)
C15A C13A C12A 117.5(4)
C15A C13A C14A 114.3(4)
O3A C14A N2A 126.3(4)
O3A C14A C13A 125.2(4)
N2A C14A C13A 108.3(4)
C13A C15A H15J 109.5
C13A C15A H15K 109.5
C13A C15A H15L 109.5
H15J C15A H15K 109.5
H15J C15A H15L 109.5
H15K C15A H15L 109.5
C17A C16A C12A 122.6(6)
C17A C16A C21A 119.8(6)
C21A C16A C12A 117.6(6)
C16A C17A H17A 120.2
C16A C17A C18A 119.6(9)
C18A C17A H17A 120.2
C17A C18A H18A 119.8
C19A C18A C17A 120.3(11)
C19A C18A H18A 119.8
C18A C19A H19A 119.2
C18A C19A C20A 121.6(9)
C20A C19A H19A 119.2
C19A C20A H20A 120.8
C19A C20A C21A 118.4(10)
C21A C20A H20A 120.8
C16A C21A C20A 120.2(9)
C16A C21A H21A 119.9
C20A C21A H21A 119.9

loop_
_geom_bond_atom_site_label_1
_geom_bond_atom_site_label_2
_geom_bond_distance
S1 C10 1.844(4)
S1 C13 1.838(4)
O1 N3 1.197(6)
O2 N3 1.204(6)
O3 C14 1.216(5)
N1 C5 1.373(7)
N1 C9 1.305(6)
N2 H2 0.8600
N2 C10 1.461(5)
N2 C14 1.360(6)
N3 C11 1.519(6)
C1 H1 0.9300
C1 C2 1.335(11)
C1 C6 1.420(8)
C2 H2A 0.9300
C2 C3 1.388(12)
C3 H3 0.9300
C3 C4 1.359(10)
C4 H4 0.9300
C4 C5 1.407(8)
C5 C6 1.388(9)
C6 C7 1.407(9)
C7 H7 0.9300
C7 C8 1.371(8)
C8 H8 0.9300
C8 C9 1.409(7)
C9 C10 1.496(6)
C10 C11 1.542(6)
C11 H11 0.9800
C11 C12 1.555(6)
C12 H12 0.9800
C12 C13 1.578(7)
C12 C16 1.517(6)
C13 C14 1.529(6)
C13 C15 1.500(7)
C15 H15A 0.9600
C15 H15B 0.9600
C15 H15C 0.9600
C16 C17 1.383(8)
C16 C21 1.350(9)
C17 H17 0.9300
C17 C18 1.386(8)
C18 H18 0.9300
C18 C19 1.378(12)
C19 H19 0.9300
C19 C20 1.357(14)
C20 H20 0.9300
C20 C21 1.403(11)
C21 H21 0.9300
S1B C10B 1.850(4)
S1B C13B 1.842(4)
S1C C10C 1.851(3)
S1C C13C 1.836(4)
O1B N3B 1.208(5)
O1C N3C 1.196(5)
O2B N3B 1.205(6)
O2C N3C 1.201(5)
O3B C14B 1.215(5)
O3C C14C 1.205(5)
N1B C5B 1.365(6)
N1B C9B 1.305(6)
N1C C5C 1.367(5)
N1C C9C 1.304(5)
N2B H2B 0.8600
N2B C10B 1.455(5)
N2B C14B 1.348(5)
N2C H2C 0.8600
N2C C10C 1.457(5)
N2C C14C 1.346(5)
N3B C11B 1.507(5)
N3C C11C 1.516(5)
C1B H1B 0.9300
C1B C2B 1.359(10)
C1B C6B 1.426(7)
C1C H1C 0.9300
C1C C2C 1.341(10)
C1C C6C 1.430(7)
C2B H2BA 0.9300
C2B C3B 1.381(10)
C2C H2CA 0.9300
C2C C3C 1.394(11)
C3B H3B 0.9300
C3B C4B 1.376(8)
C3C H3C 0.9300
C3C C4C 1.384(8)
C4B H4B 0.9300
C4B C5B 1.411(7)
C4C H4C 0.9300
C4C C5C 1.422(7)
C5B C6B 1.400(7)
C5C C6C 1.403(7)
C6B C7B 1.388(8)
C6C C7C 1.387(8)
C7B H7B 0.9300
C7B C8B 1.372(7)
C7C H7C 0.9300
C7C C8C 1.361(7)
C8B H8B 0.9300
C8B C9B 1.404(6)
C8C H8C 0.9300
C8C C9C 1.402(6)
C9B C10B 1.507(6)
C9C C10C 1.512(5)
C10B C11B 1.540(6)
C10C C11C 1.531(6)
C11B H11B 0.9800
C11B C12B 1.549(6)
C11C H11C 0.9800
C11C C12C 1.543(5)
C12B H12B 0.9800
C12B C13B 1.562(7)
C12B C16B 1.496(6)
C12C H12C 0.9800
C12C C13C 1.583(6)
C12C C16C 1.514(6)
C13B C14B 1.533(6)
C13B C15B 1.522(6)
C13C C14C 1.540(5)
C13C C15C 1.510(5)
C15B H15D 0.9600
C15B H15E 0.9600
C15B H15F 0.9600
C15C H15G 0.9600
C15C H15H 0.9600
C15C H15I 0.9600
C16B C17B 1.385(7)
C16B C21B 1.379(8)
C16C C17C 1.360(8)
C16C C21C 1.409(7)
C17B H17B 0.9300
C17B C18B 1.384(8)
C17C H17C 0.9300
C17C C18C 1.396(9)
C18B H18B 0.9300
C18B C19B 1.323(13)
C18C H18C 0.9300
C18C C19C 1.342(16)
C19B H19B 0.9300
C19B C20B 1.380(14)
C19C H19C 0.9300
C19C C20C 1.369(16)
C20B H20B 0.9300
C20B C21B 1.402(10)
C20C H20C 0.9300
C20C C21C 1.395(10)
C21B H21B 0.9300
C21C H21C 0.9300
S1A C10A 1.853(4)
S1A C13A 1.843(4)
O1A N3A 1.204(5)
O2A N3A 1.190(5)
O3A C14A 1.217(5)
N1A C5A 1.375(6)
N1A C9A 1.310(6)
N2A H2AA 0.8600
N2A C10A 1.446(5)
N2A C14A 1.353(6)
N3A C11A 1.508(5)
C1A H1A 0.9300
C1A C2A 1.344(11)
C1A C6A 1.419(8)
C2A H2AB 0.9300
C2A C3A 1.397(11)
C3A H3A 0.9300
C3A C4A 1.380(9)
C4A H4A 0.9300
C4A C5A 1.410(8)
C5A C6A 1.392(8)
C6A C7A 1.394(8)
C7A H7A 0.9300
C7A C8A 1.373(7)
C8A H8A 0.9300
C8A C9A 1.410(6)
C9A C10A 1.500(6)
C10A C11A 1.542(6)
C11A H11A 0.9800
C11A C12A 1.550(6)
C12A H12A 0.9800
C12A C13A 1.583(6)
C12A C16A 1.521(6)
C13A C14A 1.531(6)
C13A C15A 1.518(6)
C15A H15J 0.9600
C15A H15K 0.9600
C15A H15L 0.9600
C16A C17A 1.373(10)
C16A C21A 1.383(9)
C17A H17A 0.9300
C17A C18A 1.398(10)
C18A H18A 0.9300
C18A C19A 1.333(19)
C19A H19A 0.9300
C19A C20A 1.386(18)
C20A H20A 0.9300
C20A C21A 1.396(11)
C21A H21A 0.9300

loop_
_geom_hbond_atom_site_label_D
_geom_hbond_atom_site_label_H
_geom_hbond_atom_site_label_A
_geom_hbond_distance_DH
_geom_hbond_distance_HA
_geom_hbond_distance_DA
_geom_hbond_angle_DHA
_geom_hbond_site_symmetry_A
N2 H2 O3A 0.86 2.29 2.969(5) 135.9 .
N2B H2B O3C 0.86 2.30 2.987(4) 137.4 3_445
N2C H2C O3B 0.86 2.26 2.949(4) 137.1 3
N2A H2AA O3 0.86 2.24 2.940(5) 138.0 .

loop_
_geom_torsion_atom_site_label_1
_geom_torsion_atom_site_label_2
_geom_torsion_atom_site_label_3
_geom_torsion_atom_site_label_4
_geom_torsion
S1 C10 C11 N3 -173.7(3)
S1 C10 C11 C12 -53.1(3)
S1 C13 C14 O3 144.7(4)
S1 C13 C14 N2 -38.1(4)
O1 N3 C11 C10 -141.0(6)
O1 N3 C11 C12 101.0(6)
O2 N3 C11 C10 39.3(7)
O2 N3 C11 C12 -78.6(6)
N1 C5 C6 C1 -179.0(5)
N1 C5 C6 C7 0.5(8)
N1 C9 C10 S1 -109.1(4)
N1 C9 C10 N2 135.1(4)
N1 C9 C10 C11 3.6(5)
N2 C10 C11 N3 -67.6(5)
N2 C10 C11 C12 53.0(4)
N3 C11 C12 C13 136.3(4)
N3 C11 C12 C16 -96.7(5)
C1 C2 C3 C4 -0.4(10)
C1 C6 C7 C8 179.8(6)
C2 C1 C6 C5 -0.5(9)
C2 C1 C6 C7 180.0(6)
C2 C3 C4 C5 0.5(9)
C3 C4 C5 N1 179.1(5)
C3 C4 C5 C6 -0.5(8)
C4 C5 C6 C1 0.6(8)
C4 C5 C6 C7 -179.9(5)
C5 N1 C9 C8 -0.2(6)
C5 N1 C9 C10 177.2(4)
C5 C6 C7 C8 0.3(8)
C6 C1 C2 C3 0.5(10)
C6 C7 C8 C9 -1.0(8)
C7 C8 C9 N1 0.9(7)
C7 C8 C9 C10 -176.4(5)
C8 C9 C10 S1 68.4(5)
C8 C9 C10 N2 -47.3(5)
C8 C9 C10 C11 -178.8(4)
C9 N1 C5 C4 179.8(4)
C9 N1 C5 C6 -0.6(7)
C9 C10 C11 N3 65.5(5)
C9 C10 C11 C12 -173.9(3)
C10 S1 C13 C12 -55.2(3)
C10 S1 C13 C14 50.6(3)
C10 S1 C13 C15 175.1(4)
C10 N2 C14 O3 175.5(4)
C10 N2 C14 C13 -1.7(5)
C10 C11 C12 C13 13.2(4)
C10 C11 C12 C16 140.2(4)
C11 C12 C13 S1 32.3(4)
C11 C12 C13 C14 -73.3(4)
C11 C12 C13 C15 161.0(4)
C11 C12 C16 C17 -43.0(7)
C11 C12 C16 C21 137.0(7)
C12 C13 C14 O3 -108.2(5)
C12 C13 C14 N2 69.0(4)
C12 C16 C17 C18 177.3(7)
C12 C16 C21 C20 -179.9(9)
C13 S1 C10 N2 -51.7(3)
C13 S1 C10 C9 -174.9(4)
C13 S1 C10 C11 61.9(3)
C13 C12 C16 C17 77.2(7)
C13 C12 C16 C21 -102.9(8)
C14 N2 C10 S1 40.6(4)
C14 N2 C10 C9 162.6(4)
C14 N2 C10 C11 -63.4(5)
C15 C13 C14 O3 19.4(7)
C15 C13 C14 N2 -163.4(4)
C16 C12 C13 S1 -92.6(4)
C16 C12 C13 C14 161.8(4)
C16 C12 C13 C15 36.1(6)
C16 C17 C18 C19 4.0(13)
C17 C16 C21 C20 0.1(15)
C17 C18 C19 C20 -2.7(18)
C18 C19 C20 C21 0(2)
C19 C20 C21 C16 1(2)
C21 C16 C17 C18 -2.6(12)
S1B C10B C11B N3B -174.0(3)
S1B C10B C11B C12B -52.2(3)
S1B C13B C14B O3B 144.3(4)
S1B C13B C14B N2B -39.4(4)
S1C C10C C11C N3C -174.8(3)
S1C C10C C11C C12C -53.3(3)
S1C C13C C14C O3C 144.4(4)
S1C C13C C14C N2C -39.0(3)
O1B N3B C11B C10B 37.7(6)
O1B N3B C11B C12B -81.4(6)
O1C N3C C11C C10C 41.6(5)
O1C N3C C11C C12C -77.5(5)
O2B N3B C11B C10B -141.3(6)
O2B N3B C11B C12B 99.6(6)
O2C N3C C11C C10C -138.2(4)
O2C N3C C11C C12C 102.7(5)
N1B C5B C6B C1B -179.7(4)
N1B C5B C6B C7B 0.8(6)
N1B C9B C10B S1B -109.3(3)
N1B C9B C10B N2B 135.2(4)
N1B C9B C10B C11B 2.9(5)
N1C C5C C6C C1C -178.7(4)
N1C C5C C6C C7C 2.0(6)
N1C C9C C10C S1C -108.8(3)
N1C C9C C10C N2C 135.5(3)
N1C C9C C10C C11C 3.8(4)
N2B C10B C11B N3B -68.4(5)
N2B C10B C11B C12B 53.4(4)
N2C C10C C11C N3C -69.0(4)
N2C C10C C11C C12C 52.5(4)
N3B C11B C12B C13B 135.9(4)
N3B C11B C12B C16B -96.5(5)
N3C C11C C12C C13C 136.7(3)
N3C C11C C12C C16C -99.0(4)
C1B C2B C3B C4B -0.7(9)
C1B C6B C7B C8B -179.4(5)
C1C C2C C3C C4C 0.4(9)
C1C C6C C7C C8C 179.8(5)
C2B C1B C6B C5B 0.3(7)
C2B C1B C6B C7B 179.7(5)
C2B C3B C4B C5B 0.0(8)
C2C C1C C6C C5C -1.5(7)
C2C C1C C6C C7C 177.7(5)
C2C C3C C4C C5C -0.3(8)
C3B C4B C5B N1B 179.7(4)
C3B C4B C5B C6B 0.7(7)
C3C C4C C5C N1C 179.5(5)
C3C C4C C5C C6C -0.8(7)
C4B C5B C6B C1B -0.9(6)
C4B C5B C6B C7B 179.6(4)
C4C C5C C6C C1C 1.6(6)
C4C C5C C6C C7C -177.6(4)
C5B N1B C9B C8B -0.2(6)
C5B N1B C9B C10B 177.4(3)
C5B C6B C7B C8B 0.0(7)
C5C N1C C9C C8C -1.3(5)
C5C N1C C9C C10C 175.6(3)
C5C C6C C7C C8C -1.0(7)
C6B C1B C2B C3B 0.5(8)
C6B C7B C8B C9B -0.8(7)
C6C C1C C2C C3C 0.5(8)
C6C C7C C8C C9C -1.0(7)
C7B C8B C9B N1B 0.9(7)
C7B C8B C9B C10B -176.6(4)
C7C C8C C9C N1C 2.3(6)
C7C C8C C9C C10C -174.5(4)
C8B C9B C10B S1B 68.5(4)
C8B C9B C10B N2B -47.0(5)
C8B C9B C10B C11B -179.3(3)
C8C C9C C10C S1C 68.3(4)
C8C C9C C10C N2C -47.4(4)
C8C C9C C10C C11C -179.1(3)
C9B N1B C5B C4B -179.6(4)
C9B N1B C5B C6B -0.7(6)
C9B C10B C11B N3B 65.8(5)
C9B C10B C11B C12B -172.4(3)
C9C N1C C5C C4C 178.8(4)
C9C N1C C5C C6C -0.9(6)
C9C C10C C11C N3C 64.2(4)
C9C C10C C11C C12C -174.3(3)
C10B S1B C13B C12B -55.6(3)
C10B S1B C13B C14B 51.5(3)
C10B S1B C13B C15B 174.3(4)
C10B N2B C14B O3B 175.3(4)
C10B N2B C14B C13B -0.9(5)
C10B C11B C12B C13B 12.1(4)
C10B C11B C12B C16B 139.7(4)
C10C S1C C13C C12C -55.4(2)
C10C S1C C13C C14C 50.8(2)
C10C S1C C13C C15C 175.5(4)
C10C N2C C14C O3C 175.7(4)
C10C N2C C14C C13C -0.8(4)
C10C C11C C12C C13C 13.3(4)
C10C C11C C12C C16C 137.6(3)
C11B C12B C13B S1B 33.3(3)
C11B C12B C13B C14B -71.6(4)
C11B C12B C13B C15B 161.2(3)
C11B C12B C16B C17B -45.4(8)
C11B C12B C16B C21B 135.7(7)
C11C C12C C13C S1C 32.7(3)
C11C C12C C13C C14C -72.9(3)
C11C C12C C13C C15C 160.9(3)
C11C C12C C16C C17C -38.6(7)
C11C C12C C16C C21C 141.2(5)
C12B C13B C14B O3B -108.2(5)
C12B C13B C14B N2B 68.0(4)
C12B C16B C17B C18B 178.3(7)
C12B C16B C21B C20B 178.9(9)
C12C C13C C14C O3C -108.7(4)
C12C C13C C14C N2C 68.0(4)
C12C C16C C17C C18C 177.9(7)
C12C C16C C21C C20C 179.4(6)
C13B S1B C10B N2B -52.6(3)
C13B S1B C10B C9B -176.4(4)
C13B S1B C10B C11B 61.1(3)
C13B C12B C16B C17B 75.3(7)
C13B C12B C16B C21B -103.6(7)
C13C S1C C10C N2C -51.5(3)
C13C S1C C10C C9C -174.5(3)
C13C S1C C10C C11C 62.0(2)
C13C C12C C16C C17C 79.9(7)
C13C C12C C16C C21C -100.4(5)
C14B N2B C10B S1B 40.8(4)
C14B N2B C10B C9B 162.6(4)
C14B N2B C10B C11B -63.1(4)
C14C N2C C10C S1C 39.9(4)
C14C N2C C10C C9C 162.1(3)
C14C N2C C10C C11C -63.5(4)
C15B C13B C14B O3B 21.4(7)
C15B C13B C14B N2B -162.4(4)
C15C C13C C14C O3C 19.0(6)
C15C C13C C14C N2C -164.3(4)
C16B C12B C13B S1B -92.3(4)
C16B C12B C13B C14B 162.8(4)
C16B C12B C13B C15B 35.6(5)
C16B C17B C18B C19B 3.4(14)
C16C C12C C13C S1C -91.8(4)
C16C C12C C13C C14C 162.7(4)
C16C C12C C13C C15C 36.4(5)
C16C C17C C18C C19C 5.1(16)
C17B C16B C21B C20B 0.0(14)
C17B C18B C19B C20B -1.0(18)
C17C C16C C21C C20C -0.8(10)
C17C C18C C19C C20C -5.4(19)
C18B C19B C20B C21B -2(2)
C18C C19C C20C C21C 2.6(17)
C19B C20B C21B C16B 2.4(19)
C19C C20C C21C C16C 0.5(13)
C21B C16B C17B C18B -2.8(11)
C21C C16C C17C C18C -1.9(11)
S1A C10A C11A N3A -173.8(3)
S1A C10A C11A C12A -53.2(3)
S1A C13A C14A O3A 145.7(4)
S1A C13A C14A N2A -39.1(4)
O1A N3A C11A C10A -139.7(5)
O1A N3A C11A C12A 102.3(5)
O2A N3A C11A C10A 38.4(6)
O2A N3A C11A C12A -79.6(5)
N1A C5A C6A C1A -177.6(4)
N1A C5A C6A C7A 2.2(7)
N1A C9A C10A S1A -107.5(4)
N1A C9A C10A N2A 136.8(4)
N1A C9A C10A C11A 4.5(5)
N2A C10A C11A N3A -67.7(4)
N2A C10A C11A C12A 52.9(4)
N3A C11A C12A C13A 135.6(3)
N3A C11A C12A C16A -99.6(4)
C1A C2A C3A C4A 0.8(10)
C1A C6A C7A C8A 178.3(5)
C2A C1A C6A C5A -0.8(8)
C2A C1A C6A C7A 179.4(6)
C2A C3A C4A C5A -0.4(9)
C3A C4A C5A N1A 178.2(5)
C3A C4A C5A C6A -0.6(8)
C4A C5A C6A C1A 1.2(7)
C4A C5A C6A C7A -179.0(5)
C5A N1A C9A C8A -1.4(6)
C5A N1A C9A C10A 178.1(4)
C5A C6A C7A C8A -1.5(7)
C6A C1A C2A C3A -0.1(10)
C6A C7A C8A C9A -0.5(7)
C7A C8A C9A N1A 2.0(7)
C7A C8A C9A C10A -177.5(4)
C8A C9A C10A S1A 72.1(4)
C8A C9A C10A N2A -43.6(5)
C8A C9A C10A C11A -175.9(4)
C9A N1A C5A C4A -179.6(4)
C9A N1A C5A C6A -0.8(6)
C9A C10A C11A N3A 65.9(5)
C9A C10A C11A C12A -173.6(3)
C10A S1A C13A C12A -55.5(3)
C10A S1A C13A C14A 50.5(3)
C10A S1A C13A C15A 174.5(4)
C10A N2A C14A O3A 174.7(4)
C10A N2A C14A C13A -0.4(4)
C10A C11A C12A C13A 13.2(4)
C10A C11A C12A C16A 138.1(4)
C11A C12A C13A S1A 32.7(3)
C11A C12A C13A C14A -71.9(4)
C11A C12A C13A C15A 161.7(4)
C11A C12A C16A C17A -39.3(8)
C11A C12A C16A C21A 142.9(5)
C12A C13A C14A O3A -108.0(5)
C12A C13A C14A N2A 67.2(4)
C12A C16A C17A C18A 179.1(8)
C12A C16A C21A C20A 178.3(7)
C13A S1A C10A N2A -51.8(3)
C13A S1A C10A C9A -174.7(3)
C13A S1A C10A C11A 62.2(3)
C13A C12A C16A C17A 80.0(7)
C13A C12A C16A C21A -97.8(6)
C14A N2A C10A S1A 39.7(4)
C14A N2A C10A C9A 161.6(4)
C14A N2A C10A C11A -63.8(4)
C15A C13A C14A O3A 20.5(6)
C15A C13A C14A N2A -164.3(4)
C16A C12A C13A S1A -92.1(4)
C16A C12A C13A C14A 163.3(4)
C16A C12A C13A C15A 36.9(6)
C16A C17A C18A C19A 4.1(18)
C17A C16A C21A C20A 0.5(11)
C17A C18A C19A C20A -2(2)
C18A C19A C20A C21A 0(2)
C19A C20A C21A C16A 1.3(14)
C21A C16A C17A C18A -3.1(13)
